data_4106739
loop_
_publ_author_name
'Baidya, Mahiuddin'
'Yamamoto, Hisashi'

_publ_section_title
;
 Metal Nitrite: A Powerful Oxidizing Reagent
;
_journal_coden_ASTM JACSAT
_journal_issue 35
_journal_name_full 'Journal of the American Chemical Society'
_journal_page_first 13880
_journal_page_last 13882
_journal_paper_doi 10.1021/ja206736q
_journal_volume 133
_journal_year 2011
_chemical_formula_sum 'C18 H26 N2 O8'
_chemical_formula_weight 398.41
_space_group_IT_number 15
_symmetry_cell_setting monoclinic
_symmetry_space_group_name_Hall '-C 2yc'
_symmetry_space_group_name_H-M 'C 1 2/c 1'
_atom_sites_solution_hydrogens geom
_atom_sites_solution_primary direct
_atom_sites_solution_secondary difmap
_audit_creation_method SHELXL-97
_cell_angle_alpha 90.00
_cell_angle_beta 110.613(4)
_cell_angle_gamma 90.00
_cell_formula_units_Z 4
_cell_length_a 18.558(3)
_cell_length_b 6.8755(13)
_cell_length_c 15.820(3)
_cell_measurement_temperature 100(2)
_cell_volume 1889.3(6)
_computing_structure_refinement 'SHELXL-97 (Sheldrick, 2008)'
_computing_structure_solution 'SHELXS-97 (Sheldrick, 2008)'
_diffrn_ambient_temperature 100(2)
_diffrn_measured_fraction_theta_full 0.999
_diffrn_measured_fraction_theta_max 0.999
_diffrn_radiation_monochromator graphite
_diffrn_radiation_source 'fine-focus sealed tube'
_diffrn_radiation_type MoK\a
_diffrn_radiation_wavelength 0.71073
_diffrn_reflns_av_R_equivalents 0.0528
_diffrn_reflns_av_sigmaI/netI 0.0872
_diffrn_reflns_limit_h_max 21
_diffrn_reflns_limit_h_min -22
_diffrn_reflns_limit_k_max 8
_diffrn_reflns_limit_k_min -8
_diffrn_reflns_limit_l_max 15
_diffrn_reflns_limit_l_min -18
_diffrn_reflns_number 5240
_diffrn_reflns_theta_full 25.05
_diffrn_reflns_theta_max 25.05
_diffrn_reflns_theta_min 2.35
_exptl_absorpt_coefficient_mu 0.111
_exptl_absorpt_correction_T_max 0.9869
_exptl_absorpt_correction_T_min 0.9825
_exptl_crystal_density_diffrn 1.401
_exptl_crystal_F_000 848
_exptl_crystal_size_max 0.16
_exptl_crystal_size_mid 0.12
_exptl_crystal_size_min 0.12
_refine_diff_density_max 0.401
_refine_diff_density_min -0.165
_refine_diff_density_rms 0.049
_refine_ls_extinction_method none
_refine_ls_goodness_of_fit_ref 0.883
_refine_ls_hydrogen_treatment mixed
_refine_ls_matrix_type full
_refine_ls_number_parameters 128
_refine_ls_number_reflns 1675
_refine_ls_number_restraints 0
_refine_ls_restrained_S_all 0.883
_refine_ls_R_factor_all 0.0825
_refine_ls_R_factor_gt 0.0490
_refine_ls_shift/su_max 0.000
_refine_ls_shift/su_mean 0.000
_refine_ls_structure_factor_coef Fsqd
_refine_ls_weighting_details 'calc w=1/[\s^2^(Fo^2^)+(0.0382P)^2^+0.0000P] where P=(Fo^2^+2Fc^2^)/3'
_refine_ls_weighting_scheme calc
_refine_ls_wR_factor_gt 0.0924
_refine_ls_wR_factor_ref 0.1011
_reflns_number_gt 1082
_reflns_number_total 1675
_reflns_threshold_expression >2sigma(I)
_cod_data_source_file ja206736q_si_004.cif
_cod_data_source_block baid14s
_cod_depositor_comments
;
 Updated bibliographic information.

 Antanas Vaitkus,
 2019-10-11
;
_cod_original_cell_volume 1889.4(6)
_cod_database_code 4106739

loop_
_symmetry_equiv_pos_as_xyz
'x, y, z'
'-x, y, -z+1/2'
'x+1/2, y+1/2, z'
'-x+1/2, y+1/2, -z+1/2'
'-x, -y, -z'
'x, -y, z-1/2'
'-x+1/2, -y+1/2, -z'
'x+1/2, -y+1/2, z-1/2'

loop_
_atom_site_label
_atom_site_type_symbol
_atom_site_fract_x
_atom_site_fract_y
_atom_site_fract_z
_atom_site_U_iso_or_equiv
_atom_site_adp_type
_atom_site_occupancy
_atom_site_symmetry_multiplicity
_atom_site_calc_flag
_atom_site_refinement_flags
C1 C 0.38643(15) 0.2185(4) 0.12445(17) 0.0222(6) Uani 1 1 d .
C2 C 0.36182(15) 0.0772(4) 0.18084(17) 0.0255(7) Uani 1 1 d .
H2A H 0.4005 -0.0277 0.2025 0.031 Uiso 1 1 calc R
H2B H 0.3119 0.0178 0.1447 0.031 Uiso 1 1 calc R
C3 C 0.35418(15) 0.1885(4) 0.26121(17) 0.0258(7) Uani 1 1 d .
H3A H 0.3364 0.0985 0.2987 0.031 Uiso 1 1 calc R
H3B H 0.4052 0.2399 0.2991 0.031 Uiso 1 1 calc R
C4 C 0.29746(15) 0.3560(4) 0.22963(18) 0.0248(7) Uani 1 1 d .
H4A H 0.2951 0.4279 0.2828 0.030 Uiso 1 1 calc R
H4B H 0.2455 0.3037 0.1962 0.030 Uiso 1 1 calc R
C5 C 0.32114(15) 0.4954(4) 0.16859(17) 0.0239(7) Uani 1 1 d .
H5A H 0.3704 0.5586 0.2042 0.029 Uiso 1 1 calc R
H5B H 0.2816 0.5983 0.1466 0.029 Uiso 1 1 calc R
C6 C 0.33053(14) 0.3909(4) 0.08740(17) 0.0210(6) Uani 1 1 d .
C7 C 0.35824(15) 0.5246(4) 0.02831(19) 0.0226(7) Uani 1 1 d .
C8 C 0.45953(15) 0.7383(4) 0.03195(18) 0.0252(7) Uani 1 1 d .
H8A H 0.4308 0.8603 0.0094 0.030 Uiso 1 1 calc R
H8B H 0.4640 0.6656 -0.0200 0.030 Uiso 1 1 calc R
C9 C 0.53772(15) 0.7819(4) 0.09971(19) 0.0311(7) Uani 1 1 d .
H9A H 0.5323 0.8596 0.1490 0.047 Uiso 1 1 calc R
H9B H 0.5678 0.8548 0.0704 0.047 Uiso 1 1 calc R
H9C H 0.5641 0.6597 0.1239 0.047 Uiso 1 1 calc R
N1 N 0.25193(12) 0.3222(3) 0.02769(14) 0.0201(5) Uani 1 1 d .
O1 O 0.44945(10) 0.2193(3) 0.11727(12) 0.0309(5) Uani 1 1 d .
O2 O 0.19200(10) 0.4138(3) 0.02533(12) 0.0266(5) Uani 1 1 d .
O3 O 0.32864(11) 0.5379(3) -0.05203(13) 0.0320(5) Uani 1 1 d .
O4 O 0.42049(10) 0.6215(3) 0.07919(12) 0.0291(5) Uani 1 1 d .

loop_
_atom_site_aniso_label
_atom_site_aniso_U_11
_atom_site_aniso_U_22
_atom_site_aniso_U_33
_atom_site_aniso_U_23
_atom_site_aniso_U_13
_atom_site_aniso_U_12
C1 0.0149(15) 0.0329(17) 0.0158(15) -0.0057(13) 0.0017(12) -0.0016(13)
C2 0.0191(16) 0.0298(17) 0.0224(17) 0.0045(13) 0.0009(13) 0.0031(13)
C3 0.0180(15) 0.0366(18) 0.0212(17) 0.0032(14) 0.0049(13) -0.0038(13)
C4 0.0209(16) 0.0332(17) 0.0185(16) -0.0040(13) 0.0046(13) -0.0013(13)
C5 0.0142(14) 0.0366(18) 0.0172(16) -0.0022(13) 0.0010(12) -0.0010(13)
C6 0.0145(14) 0.0287(16) 0.0156(15) -0.0011(13) 0.0001(12) -0.0028(12)
C7 0.0167(15) 0.0278(17) 0.0198(17) -0.0035(13) 0.0020(13) -0.0017(12)
C8 0.0244(16) 0.0281(16) 0.0230(17) 0.0044(13) 0.0081(14) -0.0071(13)
C9 0.0246(17) 0.0374(18) 0.0313(18) -0.0025(15) 0.0100(14) -0.0098(14)
N1 0.0143(12) 0.0265(13) 0.0172(13) -0.0014(10) 0.0028(10) -0.0012(11)
O1 0.0192(11) 0.0454(13) 0.0248(12) -0.0029(10) 0.0034(9) -0.0008(9)
O2 0.0147(10) 0.0343(12) 0.0286(12) -0.0048(9) 0.0048(9) 0.0036(9)
O3 0.0252(11) 0.0442(13) 0.0204(12) 0.0033(10) 0.0002(10) -0.0079(10)
O4 0.0231(11) 0.0395(12) 0.0204(11) 0.0007(9) 0.0024(9) -0.0132(9)

loop_
_atom_type_symbol
_atom_type_description
_atom_type_scat_dispersion_real
_atom_type_scat_dispersion_imag
_atom_type_scat_source
C C 0.0033 0.0016 'International Tables Vol C Tables 4.2.6.8 and 6.1.1.4'
H H 0.0000 0.0000 'International Tables Vol C Tables 4.2.6.8 and 6.1.1.4'
O O 0.0106 0.0060 'International Tables Vol C Tables 4.2.6.8 and 6.1.1.4'
N N 0.0061 0.0033 'International Tables Vol C Tables 4.2.6.8 and 6.1.1.4'

loop_
_geom_angle_atom_site_label_1
_geom_angle_atom_site_label_2
_geom_angle_atom_site_label_3
_geom_angle
_geom_angle_site_symmetry_1
_geom_angle_site_symmetry_3
O1 C1 C2 124.4(2) . .
O1 C1 C6 120.0(2) . .
C2 C1 C6 114.7(2) . .
C1 C2 C3 107.9(2) . .
C4 C3 C2 111.2(2) . .
C3 C4 C5 111.2(2) . .
C4 C5 C6 112.2(2) . .
N1 C6 C7 105.4(2) . .
N1 C6 C5 107.53(19) . .
C7 C6 C5 113.2(2) . .
N1 C6 C1 111.7(2) . .
C7 C6 C1 111.6(2) . .
C5 C6 C1 107.5(2) . .
O3 C7 O4 125.4(3) . .
O3 C7 C6 124.7(2) . .
O4 C7 C6 109.8(2) . .
O4 C8 C9 106.0(2) . .
O2 N1 N1 121.1(3) . 7
O2 N1 C6 120.57(19) . .
N1 N1 C6 118.0(2) 7 .
C7 O4 C8 116.7(2) . .

loop_
_geom_bond_atom_site_label_1
_geom_bond_atom_site_label_2
_geom_bond_distance
_geom_bond_site_symmetry_2
C1 O1 1.214(3) .
C1 C2 1.495(3) .
C1 C6 1.548(3) .
C2 C3 1.533(3) .
C3 C4 1.521(3) .
C4 C5 1.531(3) .
C5 C6 1.534(3) .
C6 N1 1.508(3) .
C6 C7 1.524(4) .
C7 O3 1.197(3) .
C7 O4 1.331(3) .
C8 O4 1.453(3) .
C8 C9 1.500(4) .
N1 O2 1.267(2) .
N1 N1 1.309(4) 7

loop_
_geom_torsion_atom_site_label_1
_geom_torsion_atom_site_label_2
_geom_torsion_atom_site_label_3
_geom_torsion_atom_site_label_4
_geom_torsion
_geom_torsion_site_symmetry_4
O1 C1 C2 C3 110.5(3) .
C6 C1 C2 C3 -59.2(3) .
C1 C2 C3 C4 57.4(3) .
C2 C3 C4 C5 -57.1(3) .
C3 C4 C5 C6 55.8(3) .
C4 C5 C6 N1 67.1(3) .
C4 C5 C6 C7 -176.9(2) .
C4 C5 C6 C1 -53.3(3) .
O1 C1 C6 N1 129.3(2) .
C2 C1 C6 N1 -60.5(3) .
O1 C1 C6 C7 11.6(3) .
C2 C1 C6 C7 -178.2(2) .
O1 C1 C6 C5 -113.0(3) .
C2 C1 C6 C5 57.2(3) .
N1 C6 C7 O3 -12.6(3) .
C5 C6 C7 O3 -129.8(3) .
C1 C6 C7 O3 108.8(3) .
N1 C6 C7 O4 168.2(2) .
C5 C6 C7 O4 51.0(3) .
C1 C6 C7 O4 -70.4(3) .
C7 C6 N1 O2 -92.0(2) .
C5 C6 N1 O2 29.0(3) .
C1 C6 N1 O2 146.6(2) .
C7 C6 N1 N1 81.4(3) 7
C5 C6 N1 N1 -157.6(3) 7
C1 C6 N1 N1 -40.0(3) 7
O3 C7 O4 C8 -6.2(4) .
C6 C7 O4 C8 172.9(2) .
C9 C8 O4 C7 -163.6(2) .
